data_4333587
loop_
_publ_author_name
'Edwin C. Constable'
'Markus Neuburger'
'Pirmin R\"osel'
'Gabriel E. Schneider'
'Jennifer A. Zampese'
'Catherine E. Housecroft'
'Filippo Monti'
'Nicola Armaroli'
'Rub\'en D. Costa'
'Enrique Ort\'i'

_publ_section_title
;
 Ligand-Based Charge-Transfer Luminescence in Ionic Cyclometalated
 Iridium(III) Complexes Bearing a Pyrene-Functionalized Bipyridine Ligand:
 A Joint Theoretical and Experimental Study
;
_journal_name_full 'Inorganic Chemistry'
_journal_page_first 885
_journal_page_last 897
_journal_paper_doi 10.1021/ic302026f
_journal_volume 52
_journal_year 2013
_chemical_formula_moiety 'C64 H36 F4 Ir N4, F6 P, 0.25(C H2 Cl2), H2 O'
_chemical_formula_sum 'C64.25 H38.5 Cl0.5 F10 Ir N4 O P'
_chemical_formula_weight 1313.39
_chemical_name_systematic
; 
 ? 
;
_space_group_IT_number 2
_symmetry_cell_setting triclinic
_symmetry_space_group_name_Hall '-P 1'
_symmetry_space_group_name_H-M 'P -1'
_atom_sites_solution_hydrogens geom
_atom_sites_solution_primary direct
_atom_sites_solution_secondary difmap
_audit_creation_method SHELXL-97
_cell_angle_alpha 103.458(7)
_cell_angle_beta 110.144(6)
_cell_angle_gamma 111.389(6)
_cell_formula_units_Z 2
_cell_length_a 12.7442(11)
_cell_length_b 15.7615(13)
_cell_length_c 16.2764(14)
_cell_measurement_temperature 173(2)
_cell_volume 2606.9(5)
_computing_cell_refinement 'Stoe IPDS'
_computing_data_collection 'Stoe IPDS'
_computing_data_reduction 'Stoe IPDS'
_computing_molecular_graphics 'Bruker SHELXTL'
_computing_publication_material 'Bruker SHELXTL'
_computing_structure_refinement 'SHELXL-97 (Sheldrick, 1997)'
_computing_structure_solution 'SHELXS-97 (Sheldrick, 1990)'
_diffrn_ambient_temperature 173(2)
_diffrn_measured_fraction_theta_full 0.991
_diffrn_measured_fraction_theta_max 0.991
_diffrn_measurement_device_type 'Stoe IPDS'
_diffrn_measurement_method '\w scans'
_diffrn_radiation_monochromator graphite
_diffrn_radiation_source 'fine-focus sealed tube'
_diffrn_radiation_type MoK\a
_diffrn_radiation_wavelength 0.71073
_diffrn_reflns_av_R_equivalents 0.0630
_diffrn_reflns_av_sigmaI/netI 0.0295
_diffrn_reflns_limit_h_max 15
_diffrn_reflns_limit_h_min -17
_diffrn_reflns_limit_k_max 21
_diffrn_reflns_limit_k_min -21
_diffrn_reflns_limit_l_max 21
_diffrn_reflns_limit_l_min -21
_diffrn_reflns_number 72762
_diffrn_reflns_theta_full 28.50
_diffrn_reflns_theta_max 28.50
_diffrn_reflns_theta_min 2.50
_exptl_absorpt_coefficient_mu 2.703
_exptl_absorpt_correction_T_max 0.6139
_exptl_absorpt_correction_T_min 0.4977
_exptl_absorpt_correction_type multi-scan
_exptl_absorpt_process_details '(Blessing 1951)'
_exptl_crystal_colour orange
_exptl_crystal_density_diffrn 1.671
_exptl_crystal_description block
_exptl_crystal_F_000 1297
_exptl_crystal_size_max 0.30
_exptl_crystal_size_mid 0.30
_exptl_crystal_size_min 0.20
_refine_diff_density_max 1.286
_refine_diff_density_min -2.134
_refine_diff_density_rms 0.094
_refine_ls_extinction_method none
_refine_ls_goodness_of_fit_ref 1.100
_refine_ls_hydrogen_treatment constr
_refine_ls_matrix_type full
_refine_ls_number_parameters 800
_refine_ls_number_reflns 13061
_refine_ls_number_restraints 20
_refine_ls_restrained_S_all 1.163
_refine_ls_R_factor_all 0.0287
_refine_ls_R_factor_gt 0.0282
_refine_ls_shift/su_max 0.036
_refine_ls_shift/su_mean 0.002
_refine_ls_structure_factor_coef Fsqd
_refine_ls_weighting_details 'calc w=1/[\s^2^(Fo^2^)+(0.0393P)^2^+2.8144P] where P=(Fo^2^+2Fc^2^)/3'
_refine_ls_weighting_scheme calc
_refine_ls_wR_factor_gt 0.0766
_refine_ls_wR_factor_ref 0.0770
_reflns_number_gt 12852
_reflns_number_total 13061
_reflns_threshold_expression >2sigma(I)
_cod_data_source_file ic302026f_si_001_3.cif
_cod_data_source_block complex2a
_cod_original_cell_volume 2606.9(4)
_cod_original_sg_symbol_Hall -P1
_cod_original_formula_sum 'C64.25 H38.50 Cl0.50 F10 Ir N4 O P'
_cod_database_code 4333587

loop_
_symmetry_equiv_pos_as_xyz
'x, y, z'
'-x, -y, -z'

loop_
_atom_site_label
_atom_site_type_symbol
_atom_site_fract_x
_atom_site_fract_y
_atom_site_fract_z
_atom_site_U_iso_or_equiv
_atom_site_adp_type
_atom_site_occupancy
_atom_site_symmetry_multiplicity
_atom_site_calc_flag
_atom_site_refinement_flags
_atom_site_disorder_assembly
_atom_site_disorder_group
Ir1 Ir 0.617006(8) 0.908938(6) 0.748572(6) 0.02275(4) Uani 1 1 d . . .
N1 N 0.5944(2) 1.02495(16) 0.71202(16) 0.0240(4) Uani 1 1 d . . .
N2 N 0.4421(2) 0.82940(17) 0.61796(16) 0.0257(4) Uani 1 1 d . . .
C1 C 1.3437(5) 1.6116(4) 1.0287(3) 0.0715(16) Uani 1 1 d . . .
H1A H 1.4026 1.6810 1.0636 0.086 Uiso 1 1 calc R . .
C2 C 1.3877(5) 1.5456(5) 1.0280(3) 0.0809(19) Uani 1 1 d . . .
H2A H 1.4768 1.5696 1.0646 0.097 Uiso 1 1 calc R . .
C3 C 1.3064(4) 1.4437(4) 0.9752(3) 0.0662(13) Uani 1 1 d . . .
H3A H 1.3399 1.3988 0.9745 0.079 Uiso 1 1 calc R . .
C4 C 1.1739(3) 1.4071(3) 0.9228(3) 0.0474(8) Uani 1 1 d . . .
C5 C 1.0865(3) 1.3032(3) 0.8653(3) 0.0437(7) Uani 1 1 d . . .
H5A H 1.1181 1.2571 0.8613 0.052 Uiso 1 1 calc R . .
C6 C 0.9594(3) 1.2694(2) 0.8165(2) 0.0362(6) Uani 1 1 d . . .
H6A H 0.9040 1.2001 0.7772 0.043 Uiso 1 1 calc R . .
C7 C 0.9049(3) 1.3345(2) 0.82169(19) 0.0298(5) Uani 1 1 d . . .
C8 C 0.9918(3) 1.4392(2) 0.8754(2) 0.0350(6) Uani 1 1 d . . .
C9 C 1.1261(3) 1.4746(3) 0.9244(2) 0.0434(8) Uani 1 1 d . . .
C10 C 1.2112(4) 1.5790(3) 0.9783(2) 0.0559(12) Uani 1 1 d . . .
C11 C 1.1603(5) 1.6455(3) 0.9809(3) 0.0671(15) Uani 1 1 d . . .
H11A H 1.2174 1.7153 1.0155 0.081 Uiso 1 1 calc R . .
C12 C 1.0344(5) 1.6130(2) 0.9361(3) 0.0578(12) Uani 1 1 d . . .
H12A H 1.0040 1.6599 0.9404 0.069 Uiso 1 1 calc R . .
C13 C 0.9440(4) 1.5076(2) 0.8811(2) 0.0420(8) Uani 1 1 d . . .
C14 C 0.8135(4) 1.4717(2) 0.8349(2) 0.0431(8) Uani 1 1 d . . .
H14A H 0.7812 1.5173 0.8379 0.052 Uiso 1 1 calc R . .
C15 C 0.7291(4) 1.3702(2) 0.7840(2) 0.0369(6) Uani 1 1 d . . .
H15A H 0.6396 1.3473 0.7532 0.044 Uiso 1 1 calc R . .
C16 C 0.7727(3) 1.3011(2) 0.77733(19) 0.0289(5) Uani 1 1 d . . .
C17 C 0.6814(3) 1.12238(19) 0.75911(18) 0.0259(5) Uani 1 1 d . . .
H17A H 0.7508 1.1439 0.8201 0.031 Uiso 1 1 calc R . .
C18 C 0.6755(3) 1.1938(2) 0.72358(19) 0.0269(5) Uani 1 1 d . . .
C19 C 0.5696(3) 1.1602(2) 0.6357(2) 0.0304(5) Uani 1 1 d . . .
H19A H 0.5602 1.2061 0.6088 0.037 Uiso 1 1 calc R . .
C20 C 0.4788(3) 1.0607(2) 0.5878(2) 0.0307(5) Uani 1 1 d . . .
H20A H 0.4066 1.0379 0.5279 0.037 Uiso 1 1 calc R . .
C21 C 0.4926(2) 0.99363(19) 0.62681(18) 0.0255(5) Uani 1 1 d . . .
C22 C 0.4021(2) 0.8861(2) 0.57917(18) 0.0255(5) Uani 1 1 d . . .
C23 C 0.2834(3) 0.8425(2) 0.4994(2) 0.0319(6) Uani 1 1 d . . .
H23A H 0.2560 0.8828 0.4725 0.038 Uiso 1 1 calc R . .
C24 C 0.2047(3) 0.7398(2) 0.4590(2) 0.0324(6) Uani 1 1 d . . .
H24A H 0.1233 0.7096 0.4042 0.039 Uiso 1 1 calc R . .
C25 C 0.2453(3) 0.6813(2) 0.4988(2) 0.0299(5) Uani 1 1 d . . .
C26 C 0.3662(3) 0.7303(2) 0.5780(2) 0.0294(5) Uani 1 1 d . . .
H26A H 0.3965 0.6914 0.6052 0.035 Uiso 1 1 calc R . .
C27 C 0.1663(3) 0.5714(2) 0.4571(2) 0.0304(5) Uani 1 1 d . . .
C28 C 0.1068(3) 0.5203(2) 0.3578(2) 0.0375(6) Uani 1 1 d . . .
H28A H 0.1126 0.5572 0.3195 0.045 Uiso 1 1 calc R . .
C29 C 0.0396(3) 0.4175(3) 0.3140(2) 0.0417(7) Uani 1 1 d . . .
H29A H 0.0000 0.3847 0.2461 0.050 Uiso 1 1 calc R . .
C30 C 0.0290(3) 0.3609(2) 0.3680(2) 0.0363(6) Uani 1 1 d . . .
C31 C -0.0382(4) 0.2533(2) 0.3247(3) 0.0469(8) Uani 1 1 d . . .
H31A H -0.0790 0.2192 0.2569 0.056 Uiso 1 1 calc R . .
C32 C -0.0444(4) 0.2007(2) 0.3778(3) 0.0483(8) Uani 1 1 d . . .
H32A H -0.0909 0.1298 0.3468 0.058 Uiso 1 1 calc R . .
C33 C 0.0171(4) 0.2480(2) 0.4802(3) 0.0409(7) Uani 1 1 d . . .
C34 C 0.0805(3) 0.3541(2) 0.5250(2) 0.0341(6) Uani 1 1 d . . .
C35 C 0.0874(3) 0.4111(2) 0.4692(2) 0.0304(5) Uani 1 1 d . . .
C36 C 0.1540(3) 0.5174(2) 0.51410(19) 0.0297(5) Uani 1 1 d . . .
C37 C 0.2028(3) 0.5634(2) 0.6162(2) 0.0365(6) Uani 1 1 d . . .
H37A H 0.2406 0.6339 0.6472 0.044 Uiso 1 1 calc R . .
C38 C 0.1964(4) 0.5093(3) 0.6691(2) 0.0424(8) Uani 1 1 d . . .
H38A H 0.2304 0.5426 0.7364 0.051 Uiso 1 1 calc R . .
C39 C 0.1397(3) 0.4030(2) 0.6262(2) 0.0397(7) Uani 1 1 d . . .
C40 C 0.1380(4) 0.3458(3) 0.6805(3) 0.0502(9) Uani 1 1 d . . .
H40A H 0.1781 0.3780 0.7484 0.060 Uiso 1 1 calc R . .
C41 C 0.0782(4) 0.2421(3) 0.6357(3) 0.0524(9) Uani 1 1 d . . .
H41A H 0.0795 0.2042 0.6734 0.063 Uiso 1 1 calc R . .
C42 C 0.0173(4) 0.1943(3) 0.5377(3) 0.0500(9) Uani 1 1 d . . .
H42A H -0.0256 0.1234 0.5082 0.060 Uiso 1 1 calc R . .
N3 N 0.5085(2) 0.88671(19) 0.81685(17) 0.0289(5) Uani 1 1 d . . .
F1 F 0.7396(3) 0.61539(19) 0.7382(2) 0.0602(6) Uani 1 1 d . . .
F2 F 0.4935(3) 0.6398(2) 0.8877(2) 0.0642(7) Uani 1 1 d . . .
C43 C 0.4500(3) 0.9401(2) 0.8308(2) 0.0343(6) Uani 1 1 d . . .
H43A H 0.4609 0.9923 0.8092 0.041 Uiso 1 1 calc R . .
C44 C 0.3748(4) 0.9223(3) 0.8752(3) 0.0447(7) Uani 1 1 d . . .
H44A H 0.3338 0.9608 0.8836 0.054 Uiso 1 1 calc R . .
C45 C 0.3606(4) 0.8476(3) 0.9069(3) 0.0551(10) Uani 1 1 d . . .
H45A H 0.3100 0.8344 0.9385 0.066 Uiso 1 1 calc R . .
C46 C 0.4197(4) 0.7913(3) 0.8932(3) 0.0471(8) Uani 1 1 d . . .
H46A H 0.4103 0.7396 0.9155 0.057 Uiso 1 1 calc R . .
C47 C 0.4934(3) 0.8111(2) 0.8465(2) 0.0338(6) Uani 1 1 d . . .
C48 C 0.5577(3) 0.7571(2) 0.8219(2) 0.0337(6) Uani 1 1 d . . .
C49 C 0.5559(4) 0.6747(3) 0.8403(3) 0.0446(8) Uani 1 1 d . . .
C50 C 0.6158(4) 0.6257(3) 0.8135(3) 0.0511(9) Uani 1 1 d . . .
H50A H 0.6136 0.5698 0.8271 0.061 Uiso 1 1 calc R . .
C51 C 0.6793(4) 0.6622(3) 0.7661(3) 0.0428(7) Uani 1 1 d . . .
C52 C 0.6843(3) 0.7422(2) 0.7440(2) 0.0332(6) Uani 1 1 d . . .
H52A H 0.7285 0.7632 0.7098 0.040 Uiso 1 1 calc R . .
C53 C 0.6241(3) 0.7918(2) 0.77220(19) 0.0280(5) Uani 1 1 d . . .
N4 N 0.7368(2) 0.92728(17) 0.68992(16) 0.0250(4) Uani 1 1 d . . .
F3 F 1.11820(18) 1.11838(17) 0.91736(16) 0.0487(5) Uani 1 1 d . . .
F4 F 0.9458(3) 1.1276(2) 1.12645(15) 0.0720(8) Uani 1 1 d . . .
C54 C 0.6968(3) 0.8839(2) 0.5956(2) 0.0308(5) Uani 1 1 d . . .
H54A H 0.6080 0.8400 0.5537 0.037 Uiso 1 1 calc R . .
C55 C 0.7792(3) 0.9006(3) 0.5569(2) 0.0379(6) Uani 1 1 d . . .
H55A H 0.7482 0.8690 0.4898 0.045 Uiso 1 1 calc R . .
C56 C 0.9079(3) 0.9645(3) 0.6182(3) 0.0408(7) Uani 1 1 d . . .
H56A H 0.9669 0.9789 0.5936 0.049 Uiso 1 1 calc R . .
C57 C 0.9510(3) 1.0075(2) 0.7159(2) 0.0368(6) Uani 1 1 d . . .
H57A H 1.0399 1.0500 0.7586 0.044 Uiso 1 1 calc R . .
C58 C 0.8640(3) 0.9885(2) 0.75165(19) 0.0271(5) Uani 1 1 d . . .
C59 C 0.8924(3) 1.0277(2) 0.85178(19) 0.0286(5) Uani 1 1 d . . .
C60 C 1.0138(3) 1.0906(2) 0.9302(2) 0.0362(6) Uani 1 1 d . . .
C61 C 1.0345(3) 1.1259(3) 1.0230(2) 0.0446(8) Uani 1 1 d . . .
H61A H 1.1181 1.1691 1.0756 0.054 Uiso 1 1 calc R . .
C62 C 0.9281(4) 1.0955(3) 1.0356(2) 0.0452(8) Uani 1 1 d . . .
C63 C 0.8051(3) 1.0325(2) 0.9621(2) 0.0368(6) Uani 1 1 d . . .
H63A H 0.7349 1.0132 0.9753 0.044 Uiso 1 1 calc R . .
C64 C 0.7850(3) 0.9976(2) 0.86811(19) 0.0263(5) Uani 1 1 d . . .
P1 P 0.32023(9) 1.12470(7) 0.74995(9) 0.0476(2) Uani 1 1 d . . .
F10 F 0.2469(3) 1.0520(2) 0.7887(2) 0.0693(7) Uani 1 1 d . A .
F11 F 0.3908(3) 1.1937(2) 0.7082(3) 0.0974(12) Uani 1 1 d . A .
F12 F 0.3223(8) 1.2154(5) 0.8142(5) 0.082(2) Uani 0.82(2) 1 d P A 1
F13 F 0.1875(6) 1.0957(5) 0.6649(5) 0.0713(17) Uani 0.82(2) 1 d P A 1
F14 F 0.4521(6) 1.1464(4) 0.8322(9) 0.101(3) Uani 0.82(2) 1 d P A 1
F15 F 0.3171(8) 1.0291(5) 0.6848(7) 0.0672(18) Uani 0.82(2) 1 d P A 1
F12' F 0.364(5) 1.218(3) 0.856(5) 0.15(2) Uani 0.18(2) 1 d P A 2
F13' F 0.194(3) 1.125(4) 0.705(5) 0.117(14) Uani 0.18(2) 1 d PU A 2
F14' F 0.456(3) 1.142(2) 0.799(2) 0.068(7) Uani 0.18(2) 1 d P A 2
F15' F 0.282(4) 1.039(3) 0.656(2) 0.098(13) Uani 0.18(2) 1 d P A 2
Cl1 Cl 0.5836(5) 0.6212(4) 0.3231(4) 0.0634(11) Uani 0.25 1 d PD B 1
Cl2 Cl 0.5599(14) 0.6132(6) 0.4679(8) 0.149(4) Uani 0.25 1 d PDU B 1
C100 C 0.5987(18) 0.5547(13) 0.3956(14) 0.060(4) Uani 0.25 1 d PDU B 1
H10A H 0.5373 0.4823 0.3601 0.072 Uiso 0.25 1 calc PR B 1
H10B H 0.6870 0.5660 0.4288 0.072 Uiso 0.25 1 calc PR B 1
O2 O 0.4929(5) 0.6238(4) 0.4805(6) 0.093(2) Uani 0.75 1 d P C 2
O6 O 0.5000 0.5000 0.5000 0.164(7) Uani 0.50 2 d SPU D 3

loop_
_atom_site_aniso_label
_atom_site_aniso_U_11
_atom_site_aniso_U_22
_atom_site_aniso_U_33
_atom_site_aniso_U_23
_atom_site_aniso_U_13
_atom_site_aniso_U_12
Ir1 0.01984(6) 0.02591(6) 0.01987(6) 0.01152(4) 0.00764(4) 0.00899(4)
N1 0.0212(10) 0.0270(10) 0.0221(10) 0.0120(8) 0.0097(8) 0.0095(8)
N2 0.0190(10) 0.0279(10) 0.0245(10) 0.0131(8) 0.0073(8) 0.0072(8)
C1 0.049(2) 0.070(3) 0.0364(19) 0.0128(19) 0.0169(18) -0.018(2)
C2 0.036(2) 0.106(4) 0.048(2) 0.027(3) 0.0151(18) -0.008(2)
C3 0.0340(18) 0.095(3) 0.051(2) 0.038(2) 0.0182(17) 0.011(2)
C4 0.0336(16) 0.059(2) 0.0364(16) 0.0254(15) 0.0146(14) 0.0078(15)
C5 0.0332(16) 0.0515(19) 0.0493(19) 0.0289(16) 0.0212(15) 0.0168(15)
C6 0.0341(15) 0.0350(14) 0.0396(15) 0.0191(12) 0.0189(13) 0.0132(12)
C7 0.0334(14) 0.0263(12) 0.0237(12) 0.0121(10) 0.0128(11) 0.0083(11)
C8 0.0421(16) 0.0273(12) 0.0230(12) 0.0110(10) 0.0145(12) 0.0052(12)
C9 0.0405(17) 0.0405(16) 0.0241(13) 0.0137(12) 0.0128(12) -0.0021(13)
C10 0.056(2) 0.0418(18) 0.0292(15) 0.0092(14) 0.0190(16) -0.0101(17)
C11 0.089(3) 0.0328(17) 0.0314(17) 0.0050(13) 0.029(2) -0.0118(19)
C12 0.098(4) 0.0268(15) 0.0382(18) 0.0128(13) 0.039(2) 0.0142(18)
C13 0.066(2) 0.0260(13) 0.0276(14) 0.0123(11) 0.0249(15) 0.0125(14)
C14 0.071(2) 0.0334(15) 0.0405(17) 0.0211(13) 0.0326(17) 0.0311(16)
C15 0.0492(18) 0.0354(14) 0.0344(14) 0.0184(12) 0.0221(14) 0.0238(14)
C16 0.0347(14) 0.0271(12) 0.0258(12) 0.0133(10) 0.0149(11) 0.0137(11)
C17 0.0239(12) 0.0257(11) 0.0219(11) 0.0088(9) 0.0088(9) 0.0088(10)
C18 0.0275(12) 0.0272(12) 0.0256(12) 0.0123(10) 0.0129(10) 0.0117(10)
C19 0.0317(14) 0.0314(13) 0.0289(13) 0.0172(11) 0.0124(11) 0.0148(11)
C20 0.0262(12) 0.0337(13) 0.0276(12) 0.0163(11) 0.0083(10) 0.0122(11)
C21 0.0228(11) 0.0288(12) 0.0231(11) 0.0121(10) 0.0099(10) 0.0109(10)
C22 0.0206(11) 0.0297(12) 0.0241(11) 0.0142(10) 0.0091(10) 0.0097(10)
C23 0.0244(12) 0.0339(13) 0.0298(13) 0.0164(11) 0.0071(11) 0.0104(11)
C24 0.0230(12) 0.0339(13) 0.0273(13) 0.0127(11) 0.0055(10) 0.0073(11)
C25 0.0249(12) 0.0305(13) 0.0256(12) 0.0120(10) 0.0100(10) 0.0068(10)
C26 0.0250(12) 0.0285(12) 0.0286(12) 0.0143(10) 0.0091(10) 0.0088(10)
C27 0.0258(12) 0.0285(12) 0.0250(12) 0.0089(10) 0.0092(10) 0.0059(10)
C28 0.0378(16) 0.0374(15) 0.0264(13) 0.0128(11) 0.0129(12) 0.0101(13)
C29 0.0446(18) 0.0407(16) 0.0229(13) 0.0072(12) 0.0143(13) 0.0099(14)
C30 0.0372(15) 0.0314(13) 0.0277(13) 0.0051(11) 0.0151(12) 0.0091(12)
C31 0.050(2) 0.0328(15) 0.0377(17) 0.0009(13) 0.0206(15) 0.0099(14)
C32 0.054(2) 0.0270(14) 0.055(2) 0.0065(14) 0.0309(18) 0.0131(14)
C33 0.0452(18) 0.0311(14) 0.0503(19) 0.0162(13) 0.0289(16) 0.0168(13)
C34 0.0347(15) 0.0313(13) 0.0359(15) 0.0139(11) 0.0189(12) 0.0135(12)
C35 0.0278(13) 0.0287(12) 0.0280(13) 0.0092(10) 0.0132(11) 0.0090(10)
C36 0.0262(12) 0.0292(12) 0.0232(12) 0.0085(10) 0.0102(10) 0.0065(10)
C37 0.0365(15) 0.0295(13) 0.0250(13) 0.0071(11) 0.0106(12) 0.0047(12)
C38 0.0439(18) 0.0389(16) 0.0261(14) 0.0114(12) 0.0121(13) 0.0083(14)
C39 0.0408(17) 0.0380(15) 0.0351(15) 0.0180(13) 0.0171(13) 0.0133(13)
C40 0.057(2) 0.053(2) 0.0458(19) 0.0301(17) 0.0260(18) 0.0245(18)
C41 0.066(2) 0.053(2) 0.066(2) 0.0403(19) 0.042(2) 0.036(2)
C42 0.062(2) 0.0365(16) 0.073(3) 0.0296(17) 0.046(2) 0.0279(17)
N3 0.0267(11) 0.0359(12) 0.0281(11) 0.0181(10) 0.0152(9) 0.0139(10)
F1 0.0809(17) 0.0667(14) 0.0800(17) 0.0490(14) 0.0508(15) 0.0576(14)
F2 0.0851(18) 0.0769(16) 0.0893(19) 0.0692(16) 0.0638(16) 0.0529(15)
C43 0.0346(15) 0.0413(15) 0.0341(14) 0.0192(12) 0.0198(12) 0.0198(13)
C44 0.0481(19) 0.056(2) 0.0486(19) 0.0276(16) 0.0332(17) 0.0300(17)
C45 0.066(3) 0.070(3) 0.066(3) 0.045(2) 0.051(2) 0.040(2)
C46 0.059(2) 0.058(2) 0.054(2) 0.0390(18) 0.0415(19) 0.0325(18)
C47 0.0347(14) 0.0398(15) 0.0325(14) 0.0220(12) 0.0180(12) 0.0172(12)
C48 0.0341(14) 0.0390(14) 0.0335(14) 0.0225(12) 0.0161(12) 0.0182(12)
C49 0.050(2) 0.0506(19) 0.052(2) 0.0381(17) 0.0286(17) 0.0277(16)
C50 0.062(2) 0.052(2) 0.063(2) 0.0425(19) 0.033(2) 0.0368(19)
C51 0.0479(19) 0.0444(17) 0.0500(19) 0.0265(15) 0.0225(16) 0.0321(16)
C52 0.0309(14) 0.0383(14) 0.0317(13) 0.0192(12) 0.0120(12) 0.0177(12)
C53 0.0237(12) 0.0317(12) 0.0247(12) 0.0158(10) 0.0073(10) 0.0110(10)
N4 0.0232(10) 0.0283(10) 0.0223(10) 0.0125(8) 0.0100(9) 0.0110(9)
F3 0.0226(8) 0.0545(12) 0.0464(11) 0.0164(9) 0.0075(8) 0.0082(8)
F4 0.0667(16) 0.096(2) 0.0209(9) 0.0007(11) 0.0090(10) 0.0341(15)
C54 0.0307(13) 0.0360(13) 0.0228(12) 0.0125(10) 0.0117(11) 0.0143(11)
C55 0.0434(17) 0.0454(16) 0.0297(14) 0.0170(12) 0.0201(13) 0.0226(14)
C56 0.0407(17) 0.0492(18) 0.0460(18) 0.0237(15) 0.0304(15) 0.0232(15)
C57 0.0260(13) 0.0411(15) 0.0399(16) 0.0159(13) 0.0162(12) 0.0130(12)
C58 0.0227(12) 0.0282(12) 0.0282(12) 0.0132(10) 0.0099(10) 0.0113(10)
C59 0.0244(12) 0.0294(12) 0.0255(12) 0.0114(10) 0.0072(10) 0.0111(10)
C60 0.0241(13) 0.0370(14) 0.0346(15) 0.0130(12) 0.0057(11) 0.0114(11)
C61 0.0341(16) 0.0416(16) 0.0298(15) 0.0046(13) -0.0015(13) 0.0130(14)
C62 0.0472(19) 0.0524(19) 0.0208(13) 0.0049(13) 0.0067(13) 0.0247(16)
C63 0.0379(16) 0.0454(16) 0.0247(13) 0.0122(12) 0.0127(12) 0.0214(14)
C64 0.0228(12) 0.0287(12) 0.0217(11) 0.0105(9) 0.0060(9) 0.0114(10)
P1 0.0334(4) 0.0369(4) 0.0715(6) 0.0199(4) 0.0256(4) 0.0167(4)
F10 0.0835(19) 0.0591(15) 0.091(2) 0.0393(14) 0.0581(17) 0.0380(14)
F11 0.084(2) 0.0736(19) 0.184(4) 0.077(2) 0.096(3) 0.0408(17)
F12 0.120(5) 0.052(3) 0.083(3) 0.017(2) 0.049(3) 0.056(4)
F13 0.049(2) 0.066(3) 0.084(3) 0.033(2) 0.018(2) 0.0259(19)
F14 0.049(3) 0.047(2) 0.134(7) 0.023(3) -0.008(3) 0.012(2)
F15 0.078(4) 0.052(2) 0.098(5) 0.030(3) 0.061(4) 0.038(3)
F12' 0.11(3) 0.072(17) 0.20(5) -0.03(2) 0.11(3) -0.017(15)
F13' 0.041(13) 0.15(3) 0.20(4) 0.11(3) 0.063(19) 0.055(16)
F14' 0.055(11) 0.118(19) 0.100(17) 0.079(16) 0.062(14) 0.064(13)
F15' 0.069(18) 0.075(19) 0.059(14) -0.005(11) 0.024(13) -0.026(12)
Cl1 0.057(2) 0.078(3) 0.082(3) 0.051(3) 0.041(2) 0.039(2)
Cl2 0.227(11) 0.057(3) 0.141(7) 0.003(4) 0.114(8) 0.046(6)
C100 0.059(9) 0.066(8) 0.099(11) 0.053(8) 0.054(8) 0.045(7)
O2 0.058(3) 0.041(2) 0.148(6) 0.037(3) 0.019(3) 0.022(2)
O6 0.174(14) 0.123(11) 0.064(7) -0.030(7) -0.009(8) 0.050(11)

loop_
_atom_type_symbol
_atom_type_description
_atom_type_scat_dispersion_real
_atom_type_scat_dispersion_imag
_atom_type_scat_source
C C 0.0033 0.0016 'International Tables Vol C Tables 4.2.6.8 and 6.1.1.4'
H H 0.0000 0.0000 'International Tables Vol C Tables 4.2.6.8 and 6.1.1.4'
N N 0.0061 0.0033 'International Tables Vol C Tables 4.2.6.8 and 6.1.1.4'
F F 0.0171 0.0103 'International Tables Vol C Tables 4.2.6.8 and 6.1.1.4'
P P 0.1023 0.0942 'International Tables Vol C Tables 4.2.6.8 and 6.1.1.4'
Ir Ir -1.4442 7.9887 'International Tables Vol C Tables 4.2.6.8 and 6.1.1.4'
O O 0.0106 0.0060 'International Tables Vol C Tables 4.2.6.8 and 6.1.1.4'
Cl Cl 0.1484 0.1585 'International Tables Vol C Tables 4.2.6.8 and 6.1.1.4'

loop_
_geom_angle_atom_site_label_1
_geom_angle_atom_site_label_2
_geom_angle_atom_site_label_3
_geom_angle
C53 Ir1 C64 88.21(11)
C53 Ir1 N4 95.00(11)
C64 Ir1 N4 80.49(11)
C53 Ir1 N3 80.28(11)
C64 Ir1 N3 95.71(11)
N4 Ir1 N3 174.08(9)
C53 Ir1 N2 98.17(10)
C64 Ir1 N2 173.44(9)
N4 Ir1 N2 97.35(9)
N3 Ir1 N2 86.91(9)
C53 Ir1 N1 175.00(9)
C64 Ir1 N1 96.78(10)
N4 Ir1 N1 85.59(9)
N3 Ir1 N1 99.43(9)
N2 Ir1 N1 76.84(9)
C17 N1 C21 118.9(2)
C17 N1 Ir1 125.08(18)
C21 N1 Ir1 115.21(17)
C26 N2 C22 119.3(2)
C26 N2 Ir1 124.60(18)
C22 N2 Ir1 115.80(17)
C2 C1 C10 121.1(4)
C2 C1 H1A 119.4
C10 C1 H1A 119.4
C1 C2 C3 121.7(5)
C1 C2 H2A 119.1
C3 C2 H2A 119.1
C2 C3 C4 119.6(6)
C2 C3 H3A 120.2
C4 C3 H3A 120.2
C9 C4 C3 119.4(4)
C9 C4 C5 118.7(3)
C3 C4 C5 121.8(4)
C6 C5 C4 120.9(4)
C6 C5 H5A 119.5
C4 C5 H5A 119.5
C5 C6 C7 122.4(3)
C5 C6 H6A 118.8
C7 C6 H6A 118.8
C16 C7 C8 118.9(3)
C16 C7 C6 123.9(3)
C8 C7 C6 117.2(3)
C13 C8 C9 120.1(3)
C13 C8 C7 119.9(3)
C9 C8 C7 120.0(3)
C4 C9 C10 120.1(4)
C4 C9 C8 120.6(3)
C10 C9 C8 119.3(4)
C1 C10 C11 123.0(4)
C1 C10 C9 118.0(5)
C11 C10 C9 119.0(4)
C12 C11 C10 122.1(3)
C12 C11 H11A 118.9
C10 C11 H11A 118.9
C11 C12 C13 120.8(4)
C11 C12 H12A 119.6
C13 C12 H12A 119.6
C14 C13 C8 119.3(3)
C14 C13 C12 122.2(4)
C8 C13 C12 118.5(4)
C13 C14 C15 121.0(3)
C13 C14 H14A 119.5
C15 C14 H14A 119.5
C14 C15 C16 121.2(3)
C14 C15 H15A 119.4
C16 C15 H15A 119.4
C15 C16 C7 119.7(3)
C15 C16 C18 117.6(3)
C7 C16 C18 122.7(3)
N1 C17 C18 123.7(2)
N1 C17 H17A 118.2
C18 C17 H17A 118.2
C17 C18 C19 116.5(2)
C17 C18 C16 122.5(2)
C19 C18 C16 120.9(2)
C20 C19 C18 120.1(2)
C20 C19 H19A 119.9
C18 C19 H19A 119.9
C19 C20 C21 120.0(3)
C19 C20 H20A 120.0
C21 C20 H20A 120.0
N1 C21 C20 120.7(2)
N1 C21 C22 115.9(2)
C20 C21 C22 123.4(2)
N2 C22 C23 120.6(2)
N2 C22 C21 115.4(2)
C23 C22 C21 124.0(2)
C22 C23 C24 119.8(3)
C22 C23 H23A 120.1
C24 C23 H23A 120.1
C23 C24 C25 119.8(3)
C23 C24 H24A 120.1
C25 C24 H24A 120.1
C26 C25 C24 117.1(3)
C26 C25 C27 121.0(3)
C24 C25 C27 121.9(3)
N2 C26 C25 123.4(3)
N2 C26 H26A 118.3
C25 C26 H26A 118.3
C28 C27 C36 119.6(3)
C28 C27 C25 117.9(3)
C36 C27 C25 122.4(2)
C29 C28 C27 121.4(3)
C29 C28 H28A 119.3
C27 C28 H28A 119.3
C28 C29 C30 120.8(3)
C28 C29 H29A 119.6
C30 C29 H29A 119.6
C29 C30 C35 118.8(3)
C29 C30 C31 122.3(3)
C35 C30 C31 118.9(3)
C32 C31 C30 121.3(3)
C32 C31 H31A 119.3
C30 C31 H31A 119.3
C31 C32 C33 121.8(3)
C31 C32 H32A 119.1
C33 C32 H32A 119.1
C42 C33 C34 119.0(3)
C42 C33 C32 122.8(3)
C34 C33 C32 118.3(3)
C39 C34 C35 120.0(3)
C39 C34 C33 119.5(3)
C35 C34 C33 120.5(3)
C30 C35 C34 119.2(3)
C30 C35 C36 120.2(3)
C34 C35 C36 120.6(3)
C27 C36 C35 119.0(2)
C27 C36 C37 123.8(3)
C35 C36 C37 117.2(3)
C38 C37 C36 121.9(3)
C38 C37 H37A 119.0
C36 C37 H37A 119.0
C37 C38 C39 121.5(3)
C37 C38 H38A 119.3
C39 C38 H38A 119.3
C40 C39 C34 119.2(3)
C40 C39 C38 122.4(3)
C34 C39 C38 118.4(3)
C41 C40 C39 120.6(4)
C41 C40 H40A 119.7
C39 C40 H40A 119.7
C42 C41 C40 120.4(3)
C42 C41 H41A 119.8
C40 C41 H41A 119.8
C41 C42 C33 121.3(3)
C41 C42 H42A 119.3
C33 C42 H42A 119.3
C43 N3 C47 119.8(3)
C43 N3 Ir1 123.5(2)
C47 N3 Ir1 116.6(2)
N3 C43 C44 122.5(3)
N3 C43 H43A 118.7
C44 C43 H43A 118.7
C45 C44 C43 118.3(3)
C45 C44 H44A 120.8
C43 C44 H44A 120.8
C44 C45 C46 120.3(3)
C44 C45 H45A 119.9
C46 C45 H45A 119.9
C45 C46 C47 119.3(3)
C45 C46 H46A 120.3
C47 C46 H46A 120.3
N3 C47 C46 119.8(3)
N3 C47 C48 113.1(3)
C46 C47 C48 127.1(3)
C49 C48 C53 118.5(3)
C49 C48 C47 126.0(3)
C53 C48 C47 115.4(3)
F2 C49 C50 116.5(3)
F2 C49 C48 120.1(3)
C50 C49 C48 123.4(3)
C49 C50 C51 115.9(3)
C49 C50 H50A 122.0
C51 C50 H50A 122.0
F1 C51 C50 117.6(3)
F1 C51 C52 118.1(3)
C50 C51 C52 124.3(3)
C51 C52 C53 119.2(3)
C51 C52 H52A 120.4
C53 C52 H52A 120.4
C52 C53 C48 118.6(3)
C52 C53 Ir1 126.9(2)
C48 C53 Ir1 114.5(2)
C54 N4 C58 119.7(2)
C54 N4 Ir1 123.7(2)
C58 N4 Ir1 116.56(18)
N4 C54 C55 122.8(3)
N4 C54 H54A 118.6
C55 C54 H54A 118.6
C54 C55 C56 118.1(3)
C54 C55 H55A 120.9
C56 C55 H55A 120.9
C55 C56 C57 119.7(3)
C55 C56 H56A 120.1
C57 C56 H56A 120.1
C56 C57 C58 120.0(3)
C56 C57 H57A 120.0
C58 C57 H57A 120.0
N4 C58 C57 119.6(3)
N4 C58 C59 113.1(2)
C57 C58 C59 127.3(3)
C60 C59 C64 118.7(3)
C60 C59 C58 125.7(3)
C64 C59 C58 115.6(2)
F3 C60 C61 116.8(3)
F3 C60 C59 120.1(3)
C61 C60 C59 123.1(3)
C62 C61 C60 116.3(3)
C62 C61 H61A 121.8
C60 C61 H61A 121.8
F4 C62 C61 117.6(3)
F4 C62 C63 118.2(4)
C61 C62 C63 124.2(3)
C62 C63 C64 119.0(3)
C62 C63 H63A 120.5
C64 C63 H63A 120.5
C63 C64 C59 118.7(3)
C63 C64 Ir1 127.2(2)
C59 C64 Ir1 114.14(19)
F14' P1 F13' 171(2)
F14' P1 F12 105.0(13)
F13' P1 F12 69(3)
F14' P1 F15' 93(2)
F13' P1 F15' 92(2)
F12 P1 F15' 158(2)
F14' P1 F11 77.1(9)
F13' P1 F11 96.4(15)
F12 P1 F11 89.3(3)
F15' P1 F11 82.8(14)
F14' P1 F13 157.9(10)
F12 P1 F13 91.6(3)
F15' P1 F13 68(2)
F11 P1 F13 88.8(3)
F14' P1 F10 103.3(9)
F13' P1 F10 83.3(15)
F12 P1 F10 92.4(3)
F15' P1 F10 95.4(14)
F11 P1 F10 178.1(2)
F13 P1 F10 90.2(3)
F13' P1 F14 159(2)
F12 P1 F14 92.1(4)
F15' P1 F14 108.5(19)
F11 P1 F14 92.5(5)
F13 P1 F14 176.1(3)
F10 P1 F14 88.4(5)
F14' P1 F15 75.0(12)
F13' P1 F15 111(3)
F12 P1 F15 178.6(4)
F11 P1 F15 92.1(3)
F13 P1 F15 88.8(3)
F10 P1 F15 86.2(3)
F14 P1 F15 87.5(3)
F14' P1 F12' 86(2)
F13' P1 F12' 89(2)
F15' P1 F12' 179(2)
F11 P1 F12' 98.0(18)
F13 P1 F12' 113(2)
F10 P1 F12' 83.9(18)
F14 P1 F12' 70(2)
F15 P1 F12' 156(3)
Cl2 C100 Cl1 94.5(8)
Cl2 C100 H10A 112.8
Cl1 C100 H10A 112.8
Cl2 C100 H10B 112.8
Cl1 C100 H10B 112.8
H10A C100 H10B 110.3

loop_
_geom_bond_atom_site_label_1
_geom_bond_atom_site_label_2
_geom_bond_distance
Ir1 C53 1.998(3)
Ir1 C64 2.001(3)
Ir1 N4 2.034(2)
Ir1 N3 2.039(2)
Ir1 N2 2.125(2)
Ir1 N1 2.134(2)
N1 C17 1.341(3)
N1 C21 1.351(3)
N2 C26 1.338(3)
N2 C22 1.353(3)
C1 C2 1.350(9)
C1 C10 1.416(7)
C1 H1A 0.9500
C2 C3 1.386(8)
C2 H2A 0.9500
C3 C4 1.406(5)
C3 H3A 0.9500
C4 C9 1.406(6)
C4 C5 1.427(5)
C5 C6 1.352(5)
C5 H5A 0.9500
C6 C7 1.435(4)
C6 H6A 0.9500
C7 C16 1.405(4)
C7 C8 1.430(4)
C8 C13 1.419(5)
C8 C9 1.426(5)
C9 C10 1.423(5)
C10 C11 1.420(8)
C11 C12 1.337(8)
C11 H11A 0.9500
C12 C13 1.446(4)
C12 H12A 0.9500
C13 C14 1.380(6)
C14 C15 1.385(5)
C14 H14A 0.9500
C15 C16 1.391(4)
C15 H15A 0.9500
C16 C18 1.481(4)
C17 C18 1.394(4)
C17 H17A 0.9500
C18 C19 1.395(4)
C19 C20 1.375(4)
C19 H19A 0.9500
C20 C21 1.387(4)
C20 H20A 0.9500
C21 C22 1.466(4)
C22 C23 1.385(4)
C23 C24 1.387(4)
C23 H23A 0.9500
C24 C25 1.391(4)
C24 H24A 0.9500
C25 C26 1.390(4)
C25 C27 1.478(4)
C26 H26A 0.9500
C27 C28 1.393(4)
C27 C36 1.407(4)
C28 C29 1.378(5)
C28 H28A 0.9500
C29 C30 1.394(5)
C29 H29A 0.9500
C30 C35 1.419(4)
C30 C31 1.441(4)
C31 C32 1.332(6)
C31 H31A 0.9500
C32 C33 1.430(5)
C32 H32A 0.9500
C33 C42 1.400(5)
C33 C34 1.422(4)
C34 C39 1.417(4)
C34 C35 1.421(4)
C35 C36 1.424(4)
C36 C37 1.440(4)
C37 C38 1.346(4)
C37 H37A 0.9500
C38 C39 1.429(5)
C38 H38A 0.9500
C39 C40 1.401(5)
C40 C41 1.392(6)
C40 H40A 0.9500
C41 C42 1.370(6)
C41 H41A 0.9500
C42 H42A 0.9500
N3 C43 1.342(4)
N3 C47 1.362(4)
F1 C51 1.356(4)
F2 C49 1.352(4)
C43 C44 1.375(4)
C43 H43A 0.9500
C44 C45 1.371(5)
C44 H44A 0.9500
C45 C46 1.384(6)
C45 H45A 0.9500
C46 C47 1.395(4)
C46 H46A 0.9500
C47 C48 1.460(4)
C48 C49 1.393(4)
C48 C53 1.417(4)
C49 C50 1.369(6)
C50 C51 1.372(5)
C50 H50A 0.9500
C51 C52 1.375(4)
C52 C53 1.388(4)
C52 H52A 0.9500
N4 C54 1.343(3)
N4 C58 1.362(3)
F3 C60 1.347(4)
F4 C62 1.353(4)
C54 C55 1.378(4)
C54 H54A 0.9500
C55 C56 1.379(5)
C55 H55A 0.9500
C56 C57 1.384(5)
C56 H56A 0.9500
C57 C58 1.392(4)
C57 H57A 0.9500
C58 C59 1.460(4)
C59 C60 1.393(4)
C59 C64 1.416(4)
C60 C61 1.374(5)
C61 C62 1.368(6)
C61 H61A 0.9500
C62 C63 1.377(5)
C63 C64 1.395(4)
C63 H63A 0.9500
P1 F14' 1.53(3)
P1 F13' 1.53(3)
P1 F12 1.547(6)
P1 F15' 1.56(3)
P1 F11 1.582(3)
P1 F13 1.586(7)
P1 F10 1.595(3)
P1 F14 1.597(7)
P1 F15 1.606(6)
P1 F12' 1.73(5)
Cl1 C100 1.758(17)
Cl2 C100 1.645(15)
C100 H10A 0.9900
C100 H10B 0.9900
